data_1518494
loop_
_publ_author_name
'Greulich, Tobias W.'
'Daniliuc, Constantin G.'
'Studer, Armido'

_publ_section_title
;
 N-aminopyridinium salts as precursors for N-centered radicals - direct
 amidation of arenes and heteroarenes.
;
_journal_issue 2
_journal_name_full 'Organic letters'
_journal_page_first 254
_journal_page_last 257
_journal_paper_doi 10.1021/ol503338b
_journal_volume 17
_journal_year 2015
_chemical_formula_sum 'C18 H20 N2 O2 S'
_chemical_formula_weight 328.42
_space_group_crystal_system orthorhombic
_space_group_IT_number 29
_space_group_name_Hall 'P 2c -2ac'
_space_group_name_H-M_alt 'P c a 21'
_symmetry_space_group_name_Hall 'P 2c -2ac'
_symmetry_space_group_name_H-M 'P c a 21'
_atom_sites_solution_hydrogens geom
_cell_angle_alpha 90
_cell_angle_beta 90
_cell_angle_gamma 90
_cell_formula_units_Z 8
_cell_length_a 12.7796(3)
_cell_length_b 13.8018(4)
_cell_length_c 18.4448(5)
_cell_measurement_reflns_used 9915
_cell_measurement_temperature 100.(2)
_cell_measurement_theta_max 68.2713
_cell_measurement_theta_min 4.7158
_cell_volume 3253.32(15)
_computing_cell_refinement 'SAINT V8.34A (Bruker AXS Inc., 2013)'
_computing_data_collection
;
APEX2 v.2014.1-1 (Bruker AXS Inc., 2014)
;
_computing_data_reduction 'SAINT V8.34A (Bruker AXS Inc., 2013)'
_computing_molecular_graphics 'XP (Sheldrick, 2014)'
_computing_publication_material 'SHELXL-2014 (Sheldrick, 2014)'
_computing_structure_refinement 'SHELXL-2014 (Sheldrick, 2014)'
_computing_structure_solution 'SHELXL-2014 (Sheldrick, 2014)'
_diffrn_ambient_temperature 100.(2)
_diffrn_detector_area_resol_mean 10.4167
_diffrn_measured_fraction_theta_full 1.000
_diffrn_measured_fraction_theta_max 1.000
_diffrn_measurement_device_type 'Bruker D8 Venture PHOTON 100 CMOS'
_diffrn_measurement_method 'omega and phi scans'
_diffrn_radiation_monochromator 'MX mirror'
_diffrn_radiation_type 'Cu K\a'
_diffrn_radiation_wavelength 1.54178
_diffrn_reflns_av_R_equivalents 0.0599
_diffrn_reflns_av_unetI/netI 0.0318
_diffrn_reflns_limit_h_max 15
_diffrn_reflns_limit_h_min -15
_diffrn_reflns_limit_k_max 16
_diffrn_reflns_limit_k_min -16
_diffrn_reflns_limit_l_max 22
_diffrn_reflns_limit_l_min -22
_diffrn_reflns_number 52414
_diffrn_reflns_theta_full 68.29
_diffrn_reflns_theta_max 68.29
_diffrn_reflns_theta_min 3.20
_diffrn_source 'Cu ImS'
_diffrn_source_type 'micro focus tube'
_exptl_absorpt_coefficient_mu 1.858
_exptl_absorpt_correction_T_max 0.89
_exptl_absorpt_correction_T_min 0.77
_exptl_absorpt_correction_type multi-scan
_exptl_absorpt_process_details
;
Bruker AXS (2014). SADABS, Version 2014/2, Bruker AXS Inc., Madison, Wisconsin,
USA.
;
_exptl_crystal_colour colourless
_exptl_crystal_density_diffrn 1.341
_exptl_crystal_density_method 'not measured'
_exptl_crystal_description prism
_exptl_crystal_F_000 1392
_exptl_crystal_size_max 0.209
_exptl_crystal_size_mid 0.095
_exptl_crystal_size_min 0.064
_refine_diff_density_max 0.207
_refine_diff_density_min -0.343
_refine_ls_abs_structure_details 'Refined as an inversion twin.'
_refine_ls_abs_structure_Flack -0.003(19)
_refine_ls_extinction_method none
_refine_ls_goodness_of_fit_ref 1.033
_refine_ls_hydrogen_treatment constr
_refine_ls_matrix_type full
_refine_ls_number_parameters 424
_refine_ls_number_reflns 5967
_refine_ls_number_restraints 1
_refine_ls_restrained_S_all 1.033
_refine_ls_R_factor_all 0.0317
_refine_ls_R_factor_gt 0.0283
_refine_ls_shift/su_max 0.000
_refine_ls_shift/su_mean 0.000
_refine_ls_structure_factor_coef Fsqd
_refine_ls_weighting_details 'w=1/[\s^2^(Fo^2^)+(0.0389P)^2^+0.7915P] where P=(Fo^2^+2Fc^2^)/3'
_refine_ls_weighting_scheme calc
_refine_ls_wR_factor_gt 0.0711
_refine_ls_wR_factor_ref 0.0731
_reflns_number_gt 5577
_reflns_number_total 5967
_reflns_threshold_expression 'I > 2\s(I)'
_cod_data_source_file ol503338b_si_002.cif
_cod_data_source_block stu7762a
_cod_depositor_comments 'Adding full bibliography for 1518492--1518494.cif.'
_cod_database_code 1518494

loop_
_space_group_symop_operation_xyz
'x, y, z'
'-x, -y, z+1/2'
'-x+1/2, y, z+1/2'
'x+1/2, -y, z'

loop_
_atom_site_type_symbol
_atom_site_label
_atom_site_fract_x
_atom_site_fract_y
_atom_site_fract_z
_atom_site_U_iso_or_equiv
_atom_site_adp_type
_atom_site_calc_flag
_atom_site_refinement_flags_adp
_atom_site_refinement_flags_posn
_atom_site_occupancy
S S1A 0.65763(6) -0.00572(4) 0.52556(4) 0.01670(17) Uani d . . 1
O O1A 0.67287(17) -0.02263(15) 0.44964(12) 0.0223(5) Uani d . . 1
O O2A 0.72478(14) 0.05935(13) 0.56333(11) 0.0220(4) Uani d . . 1
N N1A 0.53793(18) 0.03808(16) 0.53402(12) 0.0176(5) Uani d . . 1
N N2A 0.52627(18) 0.17319(16) 0.61774(12) 0.0166(5) Uani d . . 1
C C1A 0.5122(2) 0.07561(19) 0.60354(15) 0.0178(6) Uani d . . 1
C C2A 0.4694(2) 0.02958(19) 0.66151(15) 0.0177(5) Uani d . . 1
H H2A 0.4525 -0.0373 0.6651 0.021 Uiso calc U R 1
C C3A 0.4549(2) 0.10182(19) 0.71601(14) 0.0180(6) Uani d . . 1
C C4A 0.4122(2) 0.0983(2) 0.78634(15) 0.0204(6) Uani d . . 1
H H4A 0.3864 0.0393 0.8059 0.024 Uiso calc U R 1
C C5A 0.4088(2) 0.1827(2) 0.82609(16) 0.0240(6) Uani d . . 1
H H5A 0.3787 0.1822 0.8732 0.029 Uiso calc U R 1
C C6A 0.4492(2) 0.2696(2) 0.79786(15) 0.0221(6) Uani d . . 1
H H6A 0.4473 0.326 0.8274 0.027 Uiso calc U R 1
C C7A 0.4916(2) 0.2768(2) 0.72910(15) 0.0189(6) Uani d . . 1
C C8A 0.4922(2) 0.19075(19) 0.68773(14) 0.0164(5) Uani d . . 1
C C9A 0.5345(3) 0.37274(19) 0.70345(17) 0.0238(6) Uani d . . 1
H H9A1 0.5339 0.4192 0.7437 0.036 Uiso calc U R 1
H H9A2 0.4911 0.3975 0.6638 0.036 Uiso calc U R 1
H H9A3 0.6065 0.3639 0.6863 0.036 Uiso calc U R 1
C C10A 0.5709(2) 0.2421(2) 0.56629(16) 0.0203(6) Uani d . . 1
H H10A 0.5292 0.3017 0.5664 0.03 Uiso calc U R 1
H H10B 0.5704 0.2137 0.5176 0.03 Uiso calc U R 1
H H10C 0.643 0.2571 0.5803 0.03 Uiso calc U R 1
C C11A 0.4533(3) -0.0138(2) 0.49661(18) 0.0237(7) Uani d . . 1
H H11A 0.4306 -0.0688 0.5263 0.036 Uiso calc U R 1
H H11B 0.4787 -0.0374 0.4497 0.036 Uiso calc U R 1
H H11C 0.3942 0.0303 0.4889 0.036 Uiso calc U R 1
C C12A 0.6596(2) -0.11834(19) 0.57018(15) 0.0175(6) Uani d . . 1
C C13A 0.6059(2) -0.19738(19) 0.54089(15) 0.0188(6) Uani d . . 1
H H13A 0.5705 -0.1912 0.4958 0.023 Uiso calc U R 1
C C14A 0.6044(2) -0.2845(2) 0.57777(17) 0.0209(6) Uani d . . 1
H H14A 0.5663 -0.3376 0.5584 0.025 Uiso calc U R 1
C C15A 0.6583(2) -0.2954(2) 0.64333(16) 0.0239(6) Uani d . . 1
C C16A 0.7136(2) -0.2164(2) 0.67049(16) 0.0253(7) Uani d . . 1
H H16A 0.7522 -0.2232 0.7142 0.03 Uiso calc U R 1
C C17A 0.7134(2) -0.1280(2) 0.63488(15) 0.0215(6) Uani d . . 1
H H17A 0.7499 -0.0743 0.6548 0.026 Uiso calc U R 1
C C18A 0.6577(3) -0.3910(2) 0.68253(19) 0.0386(8) Uani d . . 1
H H18A 0.7216 -0.427 0.6707 0.058 Uiso calc U R 1
H H18B 0.5965 -0.4287 0.6675 0.058 Uiso calc U R 1
H H18C 0.6547 -0.3796 0.7349 0.058 Uiso calc U R 1
S S1B 0.09021(6) 0.51069(5) 0.97652(4) 0.01753(17) Uani d . . 1
N N1B 0.21873(17) 0.68943(15) 0.87603(12) 0.0161(5) Uani d . . 1
N N2B 0.20592(18) 0.56115(15) 0.96496(12) 0.0176(5) Uani d . . 1
O O1B 0.01674(15) 0.57166(13) 0.93954(11) 0.0228(4) Uani d . . 1
O O2B 0.0795(2) 0.49485(14) 1.05293(13) 0.0255(5) Uani d . . 1
C C1B 0.2308(2) 0.59252(18) 0.89380(14) 0.0159(5) Uani d . . 1
C C2B 0.2736(2) 0.54245(19) 0.83787(15) 0.0177(5) Uani d . . 1
H H2B 0.2893 0.4752 0.8369 0.021 Uiso calc U R 1
C C3B 0.2907(2) 0.61026(19) 0.78074(15) 0.0173(5) Uani d . . 1
C C4B 0.3345(2) 0.6017(2) 0.71156(16) 0.0214(6) Uani d . . 1
H H4B 0.3602 0.5412 0.6947 0.026 Uiso calc U R 1
C C5B 0.3395(2) 0.6831(2) 0.66859(16) 0.0247(6) Uani d . . 1
H H5B 0.3694 0.6786 0.6216 0.03 Uiso calc U R 1
C C6B 0.3011(2) 0.7725(2) 0.69311(15) 0.0228(6) Uani d . . 1
H H6B 0.3047 0.8268 0.6615 0.027 Uiso calc U R 1
C C7B 0.2578(2) 0.78510(19) 0.76182(15) 0.0199(6) Uani d . . 1
C C8B 0.2546(2) 0.70218(18) 0.80557(14) 0.0162(5) Uani d . . 1
C C9B 0.2164(3) 0.88308(19) 0.78439(17) 0.0261(7) Uani d . . 1
H H9B1 0.1427 0.877 0.7984 0.039 Uiso calc U R 1
H H9B2 0.2225 0.9285 0.7438 0.039 Uiso calc U R 1
H H9B3 0.257 0.9073 0.8256 0.039 Uiso calc U R 1
C C10B 0.1772(2) 0.7628(2) 0.92503(16) 0.0227(6) Uani d . . 1
H H10D 0.1652 0.7341 0.9729 0.034 Uiso calc U R 1
H H10E 0.1109 0.7877 0.9058 0.034 Uiso calc U R 1
H H10F 0.2274 0.8162 0.9294 0.034 Uiso calc U R 1
C C11B 0.2948(3) 0.5250(2) 1.00860(17) 0.0257(7) Uani d . . 1
H H11D 0.3197 0.4635 0.9883 0.039 Uiso calc U R 1
H H11E 0.272 0.5149 1.0588 0.039 Uiso calc U R 1
H H11F 0.3517 0.5726 1.0076 0.039 Uiso calc U R 1
C C12B 0.0912(2) 0.39672(19) 0.93336(15) 0.0172(5) Uani d . . 1
C C13B 0.0321(2) 0.3822(2) 0.87126(15) 0.0210(6) Uani d . . 1
H H13B -0.0078 0.4338 0.8513 0.025 Uiso calc U R 1
C C14B 0.0318(2) 0.2923(2) 0.83861(16) 0.0242(6) Uani d . . 1
H H14B -0.0103 0.282 0.7968 0.029 Uiso calc U R 1
C C15B 0.0916(2) 0.2165(2) 0.86556(16) 0.0233(6) Uani d . . 1
C C16B 0.1519(2) 0.2327(2) 0.92742(17) 0.0223(6) Uani d . . 1
H H16B 0.1941 0.1818 0.9459 0.027 Uiso calc U R 1
C C17B 0.1513(2) 0.32164(19) 0.96247(15) 0.0201(6) Uani d . . 1
H H17B 0.1911 0.3313 1.0054 0.024 Uiso calc U R 1
C C18B 0.0906(3) 0.1183(2) 0.82935(19) 0.0333(7) Uani d . . 1
H H18D 0.0336 0.0792 0.8495 0.05 Uiso calc U R 1
H H18E 0.1575 0.0857 0.838 0.05 Uiso calc U R 1
H H18F 0.08 0.1265 0.7771 0.05 Uiso calc U R 1

loop_
_atom_site_aniso_label
_atom_site_aniso_U_11
_atom_site_aniso_U_22
_atom_site_aniso_U_33
_atom_site_aniso_U_12
_atom_site_aniso_U_13
_atom_site_aniso_U_23
S1A 0.0146(4) 0.0166(3) 0.0190(4) -0.0010(2) 0.0026(3) -0.0016(3)
O1A 0.0246(11) 0.0237(10) 0.0187(11) 0.0000(9) 0.0054(9) -0.0009(8)
O2A 0.0156(10) 0.0210(10) 0.0295(11) -0.0035(8) 0.0022(8) -0.0047(8)
N1A 0.0167(11) 0.0191(10) 0.0172(11) 0.0009(9) 0.0009(9) -0.0010(9)
N2A 0.0169(11) 0.0153(11) 0.0178(11) -0.0003(9) 0.0018(9) 0.0022(9)
C1A 0.0148(13) 0.0161(12) 0.0224(14) 0.0021(10) -0.0025(11) -0.0017(11)
C2A 0.0169(13) 0.0164(13) 0.0197(13) -0.0006(11) -0.0008(11) 0.0005(11)
C3A 0.0154(13) 0.0199(13) 0.0187(13) -0.0001(11) -0.0019(11) 0.0025(10)
C4A 0.0180(14) 0.0266(14) 0.0166(13) -0.0018(11) -0.0015(11) 0.0053(11)
C5A 0.0218(14) 0.0330(16) 0.0173(13) 0.0022(12) 0.0005(11) -0.0020(12)
C6A 0.0205(14) 0.0252(14) 0.0207(13) 0.0028(11) -0.0048(11) -0.0055(11)
C7A 0.0159(13) 0.0195(14) 0.0211(14) 0.0014(11) -0.0038(11) 0.0000(10)
C8A 0.0138(13) 0.0194(13) 0.0158(13) 0.0012(10) -0.0021(10) 0.0005(10)
C9A 0.0282(15) 0.0164(13) 0.0269(14) -0.0003(12) -0.0030(12) -0.0030(11)
C10A 0.0217(14) 0.0190(14) 0.0201(14) -0.0023(11) 0.0006(12) 0.0039(11)
C11A 0.0199(16) 0.0282(15) 0.0230(15) -0.0002(12) -0.0039(13) -0.0042(12)
C12A 0.0144(13) 0.0171(13) 0.0211(14) 0.0001(10) 0.0039(11) -0.0019(10)
C13A 0.0181(13) 0.0196(13) 0.0186(13) -0.0004(10) 0.0001(10) -0.0044(11)
C14A 0.0206(14) 0.0179(14) 0.0241(15) -0.0007(11) 0.0042(12) -0.0041(11)
C15A 0.0281(16) 0.0217(14) 0.0218(15) 0.0066(12) 0.0075(12) -0.0007(12)
C16A 0.0281(15) 0.0259(15) 0.0220(15) 0.0083(12) -0.0046(12) -0.0018(12)
C17A 0.0186(14) 0.0230(14) 0.0230(15) 0.0015(11) -0.0053(11) -0.0036(12)
C18A 0.060(2) 0.0228(16) 0.0330(18) 0.0100(16) 0.0032(16) 0.0045(13)
S1B 0.0177(4) 0.0178(3) 0.0171(4) 0.0006(2) 0.0027(3) 0.0005(3)
N1B 0.0163(11) 0.0134(10) 0.0185(11) 0.0001(8) -0.0002(9) -0.0019(8)
N2B 0.0180(12) 0.0178(11) 0.0168(11) -0.0007(9) -0.0006(9) 0.0015(9)
O1B 0.0182(10) 0.0189(9) 0.0313(11) 0.0046(8) 0.0016(8) 0.0023(8)
O2B 0.0323(13) 0.0264(11) 0.0178(11) -0.0020(8) 0.0078(10) -0.0002(8)
C1B 0.0148(13) 0.0166(12) 0.0163(13) -0.0012(10) -0.0002(10) 0.0007(10)
C2B 0.0168(13) 0.0149(12) 0.0214(14) 0.0012(10) -0.0019(11) -0.0015(11)
C3B 0.0126(12) 0.0196(13) 0.0198(13) -0.0007(10) -0.0021(11) -0.0016(11)
C4B 0.0158(14) 0.0261(15) 0.0222(14) 0.0014(11) 0.0017(11) -0.0026(12)
C5B 0.0183(14) 0.0373(18) 0.0185(14) -0.0034(12) 0.0007(12) -0.0004(12)
C6B 0.0201(14) 0.0269(15) 0.0214(14) -0.0059(12) -0.0022(11) 0.0080(11)
C7B 0.0169(14) 0.0189(13) 0.0240(14) -0.0043(11) -0.0063(11) 0.0032(11)
C8B 0.0138(12) 0.0178(13) 0.0170(12) -0.0017(10) -0.0002(10) -0.0011(10)
C9B 0.0321(16) 0.0169(14) 0.0293(16) -0.0017(11) -0.0068(13) 0.0045(12)
C10B 0.0284(16) 0.0190(14) 0.0207(14) 0.0031(12) 0.0025(12) -0.0038(11)
C11B 0.0227(16) 0.0314(16) 0.0230(17) -0.0022(13) -0.0055(13) 0.0049(13)
C12B 0.0145(13) 0.0198(13) 0.0174(13) -0.0003(11) 0.0022(10) 0.0013(10)
C13B 0.0193(14) 0.0230(14) 0.0206(13) 0.0031(11) -0.0016(11) 0.0025(11)
C14B 0.0223(15) 0.0284(15) 0.0219(14) -0.0002(12) -0.0029(12) 0.0005(12)
C15B 0.0234(15) 0.0217(14) 0.0249(15) -0.0036(12) 0.0037(12) -0.0007(11)
C16B 0.0217(15) 0.0192(14) 0.0261(15) 0.0005(11) -0.0023(12) 0.0048(11)
C17B 0.0186(13) 0.0202(14) 0.0216(14) -0.0019(10) -0.0031(11) 0.0033(11)
C18B 0.044(2) 0.0240(16) 0.0314(17) -0.0037(14) 0.0004(14) -0.0039(13)

loop_
_atom_type_symbol
_atom_type_description
_atom_type_scat_dispersion_real
_atom_type_scat_dispersion_imag
_atom_type_scat_source
C C 0.0181 0.0091 'International Tables Vol C Tables 4.2.6.8 and 6.1.1.4'
H H 0.0000 0.0000 'International Tables Vol C Tables 4.2.6.8 and 6.1.1.4'
N N 0.0311 0.0180 'International Tables Vol C Tables 4.2.6.8 and 6.1.1.4'
O O 0.0492 0.0322 'International Tables Vol C Tables 4.2.6.8 and 6.1.1.4'
S S 0.3331 0.5567 'International Tables Vol C Tables 4.2.6.8 and 6.1.1.4'

loop_
_geom_angle_atom_site_label_1
_geom_angle_atom_site_label_2
_geom_angle_atom_site_label_3
_geom_angle
O2A S1A O1A 119.93(13)
O2A S1A N1A 106.32(11)
O1A S1A N1A 106.13(13)
O2A S1A C12A 108.64(13)
O1A S1A C12A 108.14(12)
N1A S1A C12A 107.00(12)
C1A N1A C11A 115.5(2)
C1A N1A S1A 115.66(18)
C11A N1A S1A 117.32(19)
C8A N2A C1A 107.8(2)
C8A N2A C10A 128.0(2)
C1A N2A C10A 124.2(2)
C2A C1A N2A 111.0(2)
C2A C1A N1A 129.2(2)
N2A C1A N1A 119.7(2)
C1A C2A C3A 106.2(2)
C1A C2A H2A 126.9
C3A C2A H2A 126.9
C4A C3A C8A 120.0(2)
C4A C3A C2A 132.4(3)
C8A C3A C2A 107.6(2)
C5A C4A C3A 118.3(3)
C5A C4A H4A 120.9
C3A C4A H4A 120.8
C4A C5A C6A 120.8(3)
C4A C5A H5A 119.6
C6A C5A H5A 119.6
C7A C6A C5A 123.0(3)
C7A C6A H6A 118.5
C5A C6A H6A 118.5
C6A C7A C8A 116.0(3)
C6A C7A C9A 119.5(3)
C8A C7A C9A 124.5(2)
N2A C8A C7A 130.8(2)
N2A C8A C3A 107.3(2)
C7A C8A C3A 121.9(2)
C7A C9A H9A1 109.5
C7A C9A H9A2 109.5
H9A1 C9A H9A2 109.5
C7A C9A H9A3 109.5
H9A1 C9A H9A3 109.5
H9A2 C9A H9A3 109.5
N2A C10A H10A 109.5
N2A C10A H10B 109.5
H10A C10A H10B 109.5
N2A C10A H10C 109.5
H10A C10A H10C 109.5
H10B C10A H10C 109.5
N1A C11A H11A 109.5
N1A C11A H11B 109.5
H11A C11A H11B 109.5
N1A C11A H11C 109.5
H11A C11A H11C 109.5
H11B C11A H11C 109.5
C17A C12A C13A 120.2(3)
C17A C12A S1A 119.7(2)
C13A C12A S1A 120.1(2)
C14A C13A C12A 119.7(3)
C14A C13A H13A 120.2
C12A C13A H13A 120.2
C13A C14A C15A 120.9(3)
C13A C14A H14A 119.6
C15A C14A H14A 119.6
C16A C15A C14A 118.4(3)
C16A C15A C18A 121.1(3)
C14A C15A C18A 120.5(3)
C17A C16A C15A 121.2(3)
C17A C16A H16A 119.4
C15A C16A H16A 119.4
C12A C17A C16A 119.6(3)
C12A C17A H17A 120.2
C16A C17A H17A 120.2
C15A C18A H18A 109.5
C15A C18A H18B 109.5
H18A C18A H18B 109.5
C15A C18A H18C 109.5
H18A C18A H18C 109.5
H18B C18A H18C 109.5
O2B S1B O1B 119.69(14)
O2B S1B N2B 106.09(14)
O1B S1B N2B 106.14(12)
O2B S1B C12B 107.98(12)
O1B S1B C12B 108.27(13)
N2B S1B C12B 108.20(12)
C1B N1B C8B 107.9(2)
C1B N1B C10B 124.4(2)
C8B N1B C10B 127.7(2)
C1B N2B C11B 115.8(2)
C1B N2B S1B 116.72(18)
C11B N2B S1B 118.43(19)
C2B C1B N1B 110.9(2)
C2B C1B N2B 129.7(2)
N1B C1B N2B 119.3(2)
C1B C2B C3B 106.8(2)
C1B C2B H2B 126.6
C3B C2B H2B 126.6
C4B C3B C8B 119.9(2)
C4B C3B C2B 132.8(3)
C8B C3B C2B 107.3(2)
C5B C4B C3B 118.4(3)
C5B C4B H4B 120.8
C3B C4B H4B 120.8
C4B C5B C6B 121.1(3)
C4B C5B H5B 119.5
C6B C5B H5B 119.5
C7B C6B C5B 122.8(3)
C7B C6B H6B 118.6
C5B C6B H6B 118.6
C6B C7B C8B 115.7(3)
C6B C7B C9B 120.1(2)
C8B C7B C9B 124.2(3)
N1B C8B C7B 130.7(2)
N1B C8B C3B 107.1(2)
C7B C8B C3B 122.2(2)
C7B C9B H9B1 109.5
C7B C9B H9B2 109.5
H9B1 C9B H9B2 109.5
C7B C9B H9B3 109.5
H9B1 C9B H9B3 109.5
H9B2 C9B H9B3 109.5
N1B C10B H10D 109.5
N1B C10B H10E 109.5
H10D C10B H10E 109.5
N1B C10B H10F 109.5
H10D C10B H10F 109.5
H10E C10B H10F 109.5
N2B C11B H11D 109.5
N2B C11B H11E 109.5
H11D C11B H11E 109.5
N2B C11B H11F 109.5
H11D C11B H11F 109.5
H11E C11B H11F 109.5
C13B C12B C17B 120.7(3)
C13B C12B S1B 119.9(2)
C17B C12B S1B 119.5(2)
C14B C13B C12B 119.5(3)
C14B C13B H13B 120.2
C12B C13B H13B 120.2
C13B C14B C15B 121.3(3)
C13B C14B H14B 119.3
C15B C14B H14B 119.3
C14B C15B C16B 118.5(3)
C14B C15B C18B 120.9(3)
C16B C15B C18B 120.6(3)
C17B C16B C15B 121.3(3)
C17B C16B H16B 119.3
C15B C16B H16B 119.3
C16B C17B C12B 118.7(3)
C16B C17B H17B 120.7
C12B C17B H17B 120.7
C15B C18B H18D 109.5
C15B C18B H18E 109.5
H18D C18B H18E 109.5
C15B C18B H18F 109.5
H18D C18B H18F 109.5
H18E C18B H18F 109.5

loop_
_geom_bond_atom_site_label_1
_geom_bond_atom_site_label_2
_geom_bond_distance
S1A O2A 1.424(2)
S1A O1A 1.433(2)
S1A N1A 1.652(2)
S1A C12A 1.759(3)
N1A C1A 1.422(4)
N1A C11A 1.469(4)
N2A C8A 1.384(3)
N2A C1A 1.384(3)
N2A C10A 1.459(3)
C1A C2A 1.359(4)
C2A C3A 1.428(4)
C2A H2A 0.95
C3A C4A 1.408(4)
C3A C8A 1.416(4)
C4A C5A 1.377(4)
C4A H4A 0.95
C5A C6A 1.406(4)
C5A H5A 0.95
C6A C7A 1.383(4)
C6A H6A 0.95
C7A C8A 1.412(4)
C7A C9A 1.510(4)
C9A H9A1 0.98
C9A H9A2 0.98
C9A H9A3 0.98
C10A H10A 0.98
C10A H10B 0.98
C10A H10C 0.98
C11A H11A 0.98
C11A H11B 0.98
C11A H11C 0.98
C12A C17A 1.384(4)
C12A C13A 1.398(4)
C13A C14A 1.381(4)
C13A H13A 0.95
C14A C15A 1.400(4)
C14A H14A 0.95
C15A C16A 1.393(4)
C15A C18A 1.505(4)
C16A C17A 1.386(4)
C16A H16A 0.95
C17A H17A 0.95
C18A H18A 0.98
C18A H18B 0.98
C18A H18C 0.98
S1B O2B 1.433(3)
S1B O1B 1.433(2)
S1B N2B 1.648(2)
S1B C12B 1.763(3)
N1B C1B 1.386(3)
N1B C8B 1.389(3)
N1B C10B 1.458(3)
N2B C1B 1.418(3)
N2B C11B 1.479(4)
C1B C2B 1.357(4)
C2B C3B 1.426(4)
C2B H2B 0.95
C3B C4B 1.399(4)
C3B C8B 1.425(4)
C4B C5B 1.376(4)
C4B H4B 0.95
C5B C6B 1.403(4)
C5B H5B 0.95
C6B C7B 1.394(4)
C6B H6B 0.95
C7B C8B 1.401(4)
C7B C9B 1.511(4)
C9B H9B1 0.98
C9B H9B2 0.98
C9B H9B3 0.98
C10B H10D 0.98
C10B H10E 0.98
C10B H10F 0.98
C11B H11D 0.98
C11B H11E 0.98
C11B H11F 0.98
C12B C13B 1.386(4)
C12B C17B 1.398(4)
C13B C14B 1.380(4)
C13B H13B 0.95
C14B C15B 1.387(4)
C14B H14B 0.95
C15B C16B 1.395(4)
C15B C18B 1.511(4)
C16B C17B 1.387(4)
C16B H16B 0.95
C17B H17B 0.95
C18B H18D 0.98
C18B H18E 0.98
C18B H18F 0.98

loop_
_geom_torsion_atom_site_label_1
_geom_torsion_atom_site_label_2
_geom_torsion_atom_site_label_3
_geom_torsion_atom_site_label_4
_geom_torsion
O2A S1A N1A C1A -41.0(2)
O1A S1A N1A C1A -169.72(18)
C12A S1A N1A C1A 75.0(2)
O2A S1A N1A C11A 177.2(2)
O1A S1A N1A C11A 48.5(2)
C12A S1A N1A C11A -66.8(2)
C8A N2A C1A C2A 0.6(3)
C10A N2A C1A C2A 179.8(2)
C8A N2A C1A N1A 178.1(2)
C10A N2A C1A N1A -2.7(4)
C11A N1A C1A C2A 52.3(4)
S1A N1A C1A C2A -90.2(3)
C11A N1A C1A N2A -124.6(3)
S1A N1A C1A N2A 92.9(3)
N2A C1A C2A C3A 0.2(3)
N1A C1A C2A C3A -177.0(3)
C1A C2A C3A C4A 178.4(3)
C1A C2A C3A C8A -0.8(3)
C8A C3A C4A C5A -0.5(4)
C2A C3A C4A C5A -179.6(3)
C3A C4A C5A C6A -1.5(4)
C4A C5A C6A C7A 1.8(5)
C5A C6A C7A C8A 0.0(4)
C5A C6A C7A C9A -179.2(3)
C1A N2A C8A C7A 178.4(3)
C10A N2A C8A C7A -0.8(5)
C1A N2A C8A C3A -1.1(3)
C10A N2A C8A C3A 179.7(2)
C6A C7A C8A N2A 178.6(3)
C9A C7A C8A N2A -2.3(5)
C6A C7A C8A C3A -2.0(4)
C9A C7A C8A C3A 177.1(3)
C4A C3A C8A N2A -178.2(2)
C2A C3A C8A N2A 1.1(3)
C4A C3A C8A C7A 2.3(4)
C2A C3A C8A C7A -178.4(2)
O2A S1A C12A C17A 5.5(3)
O1A S1A C12A C17A 137.2(2)
N1A S1A C12A C17A -108.9(2)
O2A S1A C12A C13A -175.3(2)
O1A S1A C12A C13A -43.7(3)
N1A S1A C12A C13A 70.2(2)
C17A C12A C13A C14A 1.7(4)
S1A C12A C13A C14A -177.4(2)
C12A C13A C14A C15A -1.6(4)
C13A C14A C15A C16A -0.1(4)
C13A C14A C15A C18A -179.0(3)
C14A C15A C16A C17A 1.7(4)
C18A C15A C16A C17A -179.3(3)
C13A C12A C17A C16A 0.0(4)
S1A C12A C17A C16A 179.1(2)
C15A C16A C17A C12A -1.7(4)
O2B S1B N2B C1B -174.15(19)
O1B S1B N2B C1B -45.8(2)
C12B S1B N2B C1B 70.2(2)
O2B S1B N2B C11B 40.2(2)
O1B S1B N2B C11B 168.5(2)
C12B S1B N2B C11B -75.5(2)
C8B N1B C1B C2B 0.5(3)
C10B N1B C1B C2B -178.5(2)
C8B N1B C1B N2B 176.1(2)
C10B N1B C1B N2B -2.9(4)
C11B N2B C1B C2B 60.1(4)
S1B N2B C1B C2B -86.5(3)
C11B N2B C1B N1B -114.6(3)
S1B N2B C1B N1B 98.8(2)
N1B C1B C2B C3B 0.2(3)
N2B C1B C2B C3B -174.9(3)
C1B C2B C3B C4B 178.2(3)
C1B C2B C3B C8B -0.7(3)
C8B C3B C4B C5B -1.3(4)
C2B C3B C4B C5B 179.9(3)
C3B C4B C5B C6B -0.4(4)
C4B C5B C6B C7B 1.2(4)
C5B C6B C7B C8B -0.2(4)
C5B C6B C7B C9B -179.0(3)
C1B N1B C8B C7B 178.7(3)
C10B N1B C8B C7B -2.4(5)
C1B N1B C8B C3B -0.9(3)
C10B N1B C8B C3B 178.0(2)
C6B C7B C8B N1B 179.0(3)
C9B C7B C8B N1B -2.2(5)
C6B C7B C8B C3B -1.5(4)
C9B C7B C8B C3B 177.3(3)
C4B C3B C8B N1B -178.1(2)
C2B C3B C8B N1B 1.0(3)
C4B C3B C8B C7B 2.3(4)
C2B C3B C8B C7B -178.6(3)
O2B S1B C12B C13B 135.2(2)
O1B S1B C12B C13B 4.3(3)
N2B S1B C12B C13B -110.4(2)
O2B S1B C12B C17B -44.5(3)
O1B S1B C12B C17B -175.5(2)
N2B S1B C12B C17B 69.9(2)
C17B C12B C13B C14B 1.0(4)
S1B C12B C13B C14B -178.8(2)
C12B C13B C14B C15B -1.8(4)
C13B C14B C15B C16B 0.7(4)
C13B C14B C15B C18B -180.0(3)
C14B C15B C16B C17B 1.1(4)
C18B C15B C16B C17B -178.2(3)
C15B C16B C17B C12B -1.9(4)
C13B C12B C17B C16B 0.8(4)
S1B C12B C17B C16B -179.4(2)
